data_7250609
loop_
_publ_author_name
'Dumitrascu, Florea'
'Popa, Marcel Mirel'
'Shova, Sergiu'
'Man, Isabela C.'
'Draghici, Constantin'
'Caira, Mino R.'

_publ_section_title
;
 H/F replacement in secondary alcohols of sydnones as examples of
 isostructural OH&#x22EF;O&#xE001;C hydrogen bonded dimer structures
;
_journal_issue 30
_journal_name_full CrystEngComm
_journal_page_first 5162
_journal_page_last 5172
_journal_paper_doi 10.1039/D5CE00492F
_journal_volume 27
_journal_year 2025
_chemical_formula_moiety 'C10 H10 N2 O3'
_chemical_formula_sum 'C10 H10 N2 O3'
_chemical_formula_weight 206.20
_space_group_crystal_system monoclinic
_space_group_IT_number 14
_space_group_name_Hall '-P 2ybc'
_space_group_name_H-M_alt 'P 1 21/c 1'
_atom_sites_solution_hydrogens geom
_atom_sites_solution_primary dual
_audit_creation_date 2025-03-19
_audit_creation_method
;
Olex2 1.5
(compiled 2025.03.04 svn.red2d20d0 for OlexSys, GUI svn.r7188)
;
_audit_update_record
;
2025-03-19 deposited with the CCDC.	2025-06-27 downloaded from the CCDC.
;
_cell_angle_alpha 90
_cell_angle_beta 90.053(4)
_cell_angle_gamma 90
_cell_formula_units_Z 16
_cell_length_a 41.5257(16)
_cell_length_b 12.1880(5)
_cell_length_c 7.6472(4)
_cell_measurement_reflns_used 3494
_cell_measurement_temperature 288(19)
_cell_measurement_theta_max 69.1560
_cell_measurement_theta_min 4.1940
_cell_volume 3870.4(3)
_computing_cell_refinement 'CrysAlisPro 1.171.43.144a (Rigaku OD, 2024)'
_computing_data_collection 'CrysAlisPro system (CCD 43.137a 64-bit (release 10-09-2024))'
_computing_data_reduction 'CrysAlisPro 1.171.43.144a (Rigaku OD, 2024)'
_computing_molecular_graphics 'Olex2 1.5 (Dolomanov et al., 2009)'
_computing_publication_material 'Olex2 1.5 (Dolomanov et al., 2009)'
_computing_structure_refinement 'SHELXL 2018/3 (Sheldrick, 2015)'
_computing_structure_solution 'SHELXT 2018/2 (Sheldrick, 2018)'
_diffrn_ambient_environment air
_diffrn_ambient_temperature 288(19)
_diffrn_detector 'Hybrid Pixel Array Detector'
_diffrn_detector_area_resol_mean 10.0000
_diffrn_detector_type HyPix
_diffrn_measured_fraction_theta_full 0.998
_diffrn_measured_fraction_theta_max 0.998
_diffrn_measurement_details
;
List of Runs (angles in degrees, time in seconds):

  # Type    Start    End  Width  t~exp~   \w     \q     \k     \f   Frames
#--------------------------------------------------------------------------
  1  \w    -50.00  20.00   0.50   40.00    --  -47.51  59.00  96.00  140
  2  \w     39.00  77.00   0.50   50.00    --  106.68 -72.00 102.00   76
  3  \w     39.00 103.00   0.50   50.00    --  106.68 -96.00-141.00  128
  4  \w     91.00 177.00   0.50   50.00    --  106.68  59.00  96.00  172
  5  \w    -25.00  28.00   0.50   40.00    --  -47.51  19.00-120.00  106
  6  \w    -14.00  21.00   0.50   40.00    --  -47.51  19.00 -30.00   70
  7  \w     -7.00  20.00   0.50   40.00    --   47.51 -19.00 -60.00   54
  8  \w    -49.00 -23.00   0.50   50.00    --  -91.75  45.00-180.00   52
  9  \w   -114.00 -85.00   0.50   50.00    --  -91.75 -45.00-150.00   58
 10  \w   -163.00-122.00   0.50   50.00    --  -91.75 -45.00-150.00   82
 11  \w    -49.00 -21.00   0.50   50.00    --  -91.75  45.00 -60.00   56
 12  \w    -51.00 -26.00   0.50   50.00    --  -91.75  45.00  30.00   50
 13  \w     34.00  59.00   0.50   50.00    --  106.68 -59.00 -43.00   50
 14  \w     53.00  81.00   0.50   50.00    --  106.68 -77.00 -90.00   56
 15  \w   -107.00 -35.00   0.50   40.00    --  -47.64 -68.00 -45.00  144
 16  \w    -18.00   8.00   0.50   40.00    --   47.64 -19.00 -90.00   52
 17  \w   -163.00-130.00   0.50   50.00    --  -91.75 -95.00-150.00   66
 18  \w   -116.00 -87.00   0.50   50.00    --  -91.75-125.00-150.00   58
 19  \w    -47.00 -21.00   0.50   50.00    --  -91.75  45.00 -30.00   52
 20  \w   -117.00 -89.00   0.50   50.00    --  -91.75 -95.00-150.00   56
 21  \w    -49.00 -23.00   0.50   50.00    --  -91.75  45.00-120.00   52
 22  \w     35.00  70.00   0.50   50.00    --  106.68 -61.00 -30.00   70
 23  \w     41.00  67.00   0.50   50.00    --  106.68 -61.00-150.00   52
 24  \w     37.00  71.00   0.50   50.00    --  106.68 -61.00   0.00   68
 25  \w     38.00  69.00   0.50   50.00    --  106.68 -61.00  30.00   62
 26  \w    140.00 170.00   0.50   50.00    --  106.68  15.00  90.00   60
 27  \w     93.00 128.00   0.50   50.00    --  106.68  15.00  90.00   70
 28  \w     72.00 104.00   0.50   50.00    --  106.68 -95.00  90.00   64
 29  \w    -85.00 -41.00   0.50   50.00    --  -91.75  69.00  86.00   88
 30  \w    -13.00  23.00   0.50   40.00    --  -47.64  19.00  90.00   72
 31  \w    -14.00  12.00   0.50   40.00    --   47.64 -19.00 -90.00   52
 32  \w    -51.00 -26.00   0.50   50.00    --  -91.75  45.00 120.00   50
 33  \w    -71.00 -46.00   0.50   50.00    --  -91.75  61.00  60.00   50
 34  \w     98.00 124.00   0.50   50.00    --  106.68  45.00 -60.00   52
 35  \w    142.00 168.00   0.50   50.00    --  106.68  45.00 -60.00   52
 36  \w    115.00 158.00   0.50   50.00    --  106.68  61.00   0.00   86
;
_diffrn_measurement_device 'four-circle diffractometer'
_diffrn_measurement_device_type 'XtaLAB Synergy, Dualflex, HyPix'
_diffrn_measurement_method '\w scans'
_diffrn_orient_matrix_type 'CrysAlisPro convention (1999,Acta A55,543-557)'
_diffrn_orient_matrix_UB_11 0.0250808000
_diffrn_orient_matrix_UB_12 -0.0920046000
_diffrn_orient_matrix_UB_13 0.0234426000
_diffrn_orient_matrix_UB_21 -0.0049218000
_diffrn_orient_matrix_UB_22 -0.0347548000
_diffrn_orient_matrix_UB_23 -0.1919640000
_diffrn_orient_matrix_UB_31 0.0268712000
_diffrn_orient_matrix_UB_32 0.0793852000
_diffrn_orient_matrix_UB_33 -0.0567400000
_diffrn_radiation_monochromator mirror
_diffrn_radiation_probe x-ray
_diffrn_radiation_type 'Cu K\a'
_diffrn_radiation_wavelength 1.54184
_diffrn_reflns_av_R_equivalents 0.1163
_diffrn_reflns_av_unetI/netI 0.0644
_diffrn_reflns_Laue_measured_fraction_full 0.998
_diffrn_reflns_Laue_measured_fraction_max 0.998
_diffrn_reflns_limit_h_max 49
_diffrn_reflns_limit_h_min -42
_diffrn_reflns_limit_k_max 14
_diffrn_reflns_limit_k_min -14
_diffrn_reflns_limit_l_max 9
_diffrn_reflns_limit_l_min -9
_diffrn_reflns_number 30898
_diffrn_reflns_point_group_measured_fraction_full 0.998
_diffrn_reflns_point_group_measured_fraction_max 0.998
_diffrn_reflns_theta_full 66.596
_diffrn_reflns_theta_max 66.596
_diffrn_reflns_theta_min 3.193
_diffrn_source 'micro-focus sealed X-ray tube'
_diffrn_source_type 'PhotonJet (Cu) X-ray Source'
_exptl_absorpt_coefficient_mu 0.894
_exptl_absorpt_correction_T_max 1.00000
_exptl_absorpt_correction_T_min 0.60832
_exptl_absorpt_correction_type multi-scan
_exptl_absorpt_process_details
;
CrysAlisPro 1.171.43.144a (Rigaku Oxford Diffraction, 2024)
Empirical absorption correction using spherical harmonics,
implemented in SCALE3 ABSPACK scaling algorithm.
;
_exptl_crystal_colour 'clear light colourless'
_exptl_crystal_density_diffrn 1.415
_exptl_crystal_description prism
_exptl_crystal_F_000 1728
_exptl_crystal_size_max 0.1
_exptl_crystal_size_mid 0.1
_exptl_crystal_size_min 0.05
_refine_diff_density_max 0.657
_refine_diff_density_min -0.341
_refine_diff_density_rms 0.124
_refine_ls_extinction_method none
_refine_ls_goodness_of_fit_ref 1.094
_refine_ls_hydrogen_treatment constr
_refine_ls_matrix_type full
_refine_ls_number_parameters 550
_refine_ls_number_reflns 6826
_refine_ls_number_restraints 6
_refine_ls_restrained_S_all 1.095
_refine_ls_R_factor_all 0.1703
_refine_ls_R_factor_gt 0.1195
_refine_ls_shift/su_max 0.152
_refine_ls_shift/su_mean 0.029
_refine_ls_structure_factor_coef Fsqd
_refine_ls_weighting_details 'w=1/[\s^2^(Fo^2^)+(0.2000P)^2^] where P=(Fo^2^+2Fc^2^)/3'
_refine_ls_weighting_scheme calc
_refine_ls_wR_factor_gt 0.2992
_refine_ls_wR_factor_ref 0.3429
_reflns_Friedel_coverage 0.000
_reflns_number_gt 3931
_reflns_number_total 6826
_reflns_threshold_expression 'I > 2\s(I)'
_cod_data_source_file d5ce00492f2.cif
_cod_data_source_block monocl
_cod_depositor_comments 'Adding full bibliography for 7250606--7250610.cif.'
_cod_original_cell_volume 3870.3(3)
_cod_database_code 7250609
_shelx_shelxl_version_number 2018/3
_chemical_oxdiff_formula C20H20N2O2
_chemical_oxdiff_usercomment 'DC-470 '
_shelx_space_group_comment
;
The symmetry employed for this shelxl refinement is uniquely defined
by the following loop, which should always be used as a source of
symmetry information in preference to the above space-group names.
They are only intended as comments.
;
_olex2_refinement_description
;
1. Twinned data refinement
 Scales: 0.504(4)
 0.496(4)
2. Fixed Uiso
 At 1.2 times of:
  All C(H) groups
 At 1.5 times of:
  All C(H,H,H) groups, All O(H) groups
3. Uiso/Uaniso restraints and constraints
Uanis(C6B) \\sim Ueq: with sigma of 0.01 and sigma for terminal atoms of 0.02
4.a Ternary CH refined with riding coordinates:
 C1A(H1AA), C1C(H1CA), C1D(H1DA), C1B(H1BA)
4.b Aromatic/amide H refined with riding coordinates:
 C4A(H4A), C5A(H5A), C7A(H7A), C8A(H8A), C9A(H9A), C4C(H4C), C5C(H5C),
 C7C(H7C), C8C(H8C), C9C(H9C), C4D(H4D), C5D(H5D), C7D(H7D), C8D(H8D), C9D(H9D),
  C4B(H4B), C5B(H5B), C7B(H7B), C8B(H8B), C9B(H9B)
4.c Idealised Me refined as rotating group:
 C2A(H2AA,H2AB,H2AC), C2C(H2CA,H2CB,H2CC), C2D(H2DA,H2DB,H2DC), C2B(H2BA,H2BB,
 H2BC)
4.d Idealised tetrahedral OH refined as rotating group:
 O1A(H1A), O1C(H1C), O1D(H1D), O1B(H1B)
;
_olex2_submission_special_instructions 'No special instructions were received'
_oxdiff_exptl_absorpt_empirical_details
;
Empirical correction (ABSPACK) includes:
- Absorption correction using spherical harmonics
- Frame scaling
;
_oxdiff_exptl_absorpt_empirical_full_max 2.949
_oxdiff_exptl_absorpt_empirical_full_min 0.444

loop_
_space_group_symop_operation_xyz
'x, y, z'
'-x, y+1/2, -z+1/2'
'-x, -y, -z'
'x, -y-1/2, z-1/2'

loop_
_atom_site_label
_atom_site_type_symbol
_atom_site_fract_x
_atom_site_fract_y
_atom_site_fract_z
_atom_site_U_iso_or_equiv
_atom_site_adp_type
_atom_site_occupancy
_atom_site_site_symmetry_order
_atom_site_calc_flag
_atom_site_refinement_flags_posn
_atom_site_refinement_flags_adp
_atom_site_refinement_flags_occupancy
_atom_site_disorder_assembly
_atom_site_disorder_group
O1A O 0.09076(16) -0.1615(7) 0.9109(17) 0.153(4) Uani 1 1 d . . . . .
H1A H 0.090008 -0.228569 0.918506 0.229 Uiso 1 1 calc R U . . .
O2A O 0.04872(15) 0.5059(5) 0.8366(10) 0.101(2) Uani 1 1 d . . . . .
O3A O 0.09230(17) 0.6068(5) 0.9001(12) 0.112(3) Uani 1 1 d . . . . .
N1A N 0.06620(15) 0.3442(6) 0.8578(10) 0.074(2) Uani 1 1 d . . . . .
N2A N 0.03832(17) 0.3986(7) 0.8364(13) 0.093(3) Uani 1 1 d . . . . .
C1A C 0.0614(2) -0.1222(9) 0.849(2) 0.130(5) Uani 1 1 d . . . . .
H1AA H 0.059257 -0.147464 0.727772 0.156 Uiso 1 1 calc R U . . .
C2A C 0.0341(2) -0.1675(8) 0.9454(19) 0.117(4) Uani 1 1 d . . . . .
H2AA H 0.033456 -0.245586 0.929743 0.176 Uiso 1 1 calc R U . . .
H2AB H 0.014463 -0.135737 0.902520 0.176 Uiso 1 1 calc R U . . .
H2AC H 0.036458 -0.150866 1.067486 0.176 Uiso 1 1 calc R U . . .
C3A C 0.0618(3) 0.0006(7) 0.8436(18) 0.111(5) Uani 1 1 d . . . . .
C4A C 0.0392(2) 0.0605(11) 0.7912(15) 0.095(3) Uani 1 1 d . . . . .
H4A H 0.020613 0.025848 0.751100 0.114 Uiso 1 1 calc R U . . .
C5A C 0.0397(2) 0.1711(8) 0.7884(13) 0.086(3) Uani 1 1 d . . . . .
H5A H 0.022574 0.211757 0.744028 0.104 Uiso 1 1 calc R U . . .
C6A C 0.0654(2) 0.2183(10) 0.8513(15) 0.102(4) Uani 1 1 d . . . . .
C7A C 0.09107(18) 0.1649(7) 0.9287(13) 0.077(3) Uani 1 1 d . . . . .
H7A H 0.107796 0.201801 0.984239 0.093 Uiso 1 1 calc R U . . .
C8A C 0.0899(2) 0.0605(8) 0.9174(14) 0.085(3) Uani 1 1 d . . . . .
H8A H 0.107392 0.020024 0.957297 0.102 Uiso 1 1 calc R U . . .
C9A C 0.09159(19) 0.4080(8) 0.8988(11) 0.075(3) Uani 1 1 d . . . . .
H9A H 0.112245 0.385551 0.929416 0.090 Uiso 1 1 calc R U . . .
C10A C 0.0799(3) 0.5171(9) 0.8850(16) 0.102(4) Uani 1 1 d . . . . .
O1C O 0.34184(13) 0.8341(3) 0.8406(10) 0.091(2) Uani 1 1 d . . . . .
H1C H 0.344141 0.771760 0.879134 0.137 Uiso 1 1 calc R U . . .
O2C O 0.29904(12) 1.5091(3) 0.8964(8) 0.0662(15) Uani 1 1 d . . . . .
O3C O 0.34359(14) 1.6095(4) 0.8466(9) 0.0830(17) Uani 1 1 d . . . . .
N1C N 0.31627(13) 1.3454(4) 0.8782(7) 0.0455(13) Uani 1 1 d . . . . .
N2C N 0.29016(16) 1.4001(5) 0.9124(11) 0.077(2) Uani 1 1 d . . . . .
C1C C 0.31152(19) 0.8754(5) 0.8925(15) 0.078(3) Uani 1 1 d . . . . .
H1CA H 0.308409 0.855224 1.015326 0.094 Uiso 1 1 calc R U . . .
C2C C 0.28468(19) 0.8297(6) 0.7942(13) 0.077(2) Uani 1 1 d . . . . .
H2CA H 0.264902 0.844939 0.854391 0.115 Uiso 1 1 calc R U . . .
H2CB H 0.287397 0.751763 0.783430 0.115 Uiso 1 1 calc R U . . .
H2CC H 0.284023 0.862180 0.679874 0.115 Uiso 1 1 calc R U . . .
C3C C 0.3135(2) 1.0016(5) 0.8842(11) 0.065(2) Uani 1 1 d . . . . .
C4C C 0.28896(15) 1.0642(5) 0.9681(10) 0.0557(18) Uani 1 1 d . . . . .
H4C H 0.272507 1.028597 1.027866 0.067 Uiso 1 1 calc R U . . .
C5C C 0.28947(15) 1.1764(5) 0.9613(11) 0.0571(19) Uani 1 1 d . . . . .
H5C H 0.272256 1.216028 1.006690 0.068 Uiso 1 1 calc R U . . .
C6C C 0.31503(11) 1.2314(5) 0.8883(7) 0.0297(12) Uani 1 1 d . . . . .
C7C C 0.34040(16) 1.1702(4) 0.8166(10) 0.0567(19) Uani 1 1 d . . . . .
H7C H 0.358043 1.205889 0.767938 0.068 Uiso 1 1 calc R U . . .
C8C C 0.33913(15) 1.0552(4) 0.8183(10) 0.0502(17) Uani 1 1 d . . . . .
H8C H 0.356305 1.015288 0.773293 0.060 Uiso 1 1 calc R U . . .
C9C C 0.34120(18) 1.4131(6) 0.8513(11) 0.065(2) Uani 1 1 d . . . . .
H9C H 0.362179 1.390925 0.827720 0.078 Uiso 1 1 calc R U . . .
C10C C 0.33143(18) 1.5177(5) 0.8633(11) 0.0589(19) Uani 1 1 d . . . . .
O1D O 0.40831(12) 0.3287(4) 0.6260(11) 0.100(3) Uani 1 1 d . . . . .
H1D H 0.405826 0.273148 0.684934 0.150 Uiso 1 1 calc R U . . .
O2D O 0.45262(13) 1.0022(3) 0.6571(7) 0.0653(15) Uani 1 1 d . . . . .
O3D O 0.40799(13) 1.1036(3) 0.5921(8) 0.0774(18) Uani 1 1 d . . . . .
N1D N 0.43419(12) 0.8418(4) 0.6410(7) 0.0458(14) Uani 1 1 d . . . . .
N2D N 0.46098(13) 0.8928(4) 0.6710(9) 0.0567(16) Uani 1 1 d . . . . .
C1D C 0.43844(18) 0.3735(5) 0.6606(11) 0.065(2) Uani 1 1 d . . . . .
H1DA H 0.443604 0.351913 0.780830 0.079 Uiso 1 1 calc R U . . .
C2D C 0.46492(18) 0.3268(5) 0.5494(11) 0.064(2) Uani 1 1 d . . . . .
H2DA H 0.465547 0.248537 0.563329 0.096 Uiso 1 1 calc R U . . .
H2DB H 0.485180 0.357565 0.584944 0.096 Uiso 1 1 calc R U . . .
H2DC H 0.460967 0.344420 0.428943 0.096 Uiso 1 1 calc R U . . .
C3D C 0.43723(15) 0.4999(5) 0.6619(9) 0.0445(15) Uani 1 1 d . . . . .
C4D C 0.46180(15) 0.5596(5) 0.7145(10) 0.0535(18) Uani 1 1 d . . . . .
H4D H 0.480181 0.523883 0.754395 0.064 Uiso 1 1 calc R U . . .
C5D C 0.46150(17) 0.6719(5) 0.7129(10) 0.0550(18) Uani 1 1 d . . . . .
H5D H 0.478705 0.712501 0.756243 0.066 Uiso 1 1 calc R U . . .
C6D C 0.43420(13) 0.7226(4) 0.6434(9) 0.0391(15) Uani 1 1 d . . . . .
C7D C 0.40912(16) 0.6624(5) 0.5752(9) 0.0509(17) Uani 1 1 d . . . . .
H7D H 0.391674 0.697430 0.523103 0.061 Uiso 1 1 calc R U . . .
C8D C 0.41015(17) 0.5525(5) 0.5847(10) 0.0584(19) Uani 1 1 d . . . . .
H8D H 0.393196 0.510779 0.540995 0.070 Uiso 1 1 calc R U . . .
C9D C 0.40971(16) 0.9055(4) 0.6024(8) 0.0436(15) Uani 1 1 d . . . . .
H9D H 0.388992 0.881878 0.575432 0.052 Uiso 1 1 calc R U . . .
C10D C 0.41993(19) 1.0145(5) 0.6085(9) 0.0538(19) Uani 1 1 d . . . . .
O1B O 0.15880(13) 1.1689(4) 0.6299(12) 0.110(3) Uani 1 1 d . . . . .
H1B H 0.151430 1.205026 0.548655 0.166 Uiso 1 1 calc R U . . .
O2B O 0.20191(14) 0.4941(4) 0.6005(8) 0.0769(17) Uani 1 1 d . . . . .
O3B O 0.15727(13) 0.3938(4) 0.6588(9) 0.0850(19) Uani 1 1 d . . . . .
N1B N 0.18419(14) 0.6575(4) 0.6170(8) 0.0538(15) Uani 1 1 d . . . . .
N2B N 0.21007(15) 0.6029(5) 0.5852(11) 0.076(2) Uani 1 1 d . . . . .
C1B C 0.18935(18) 1.1287(6) 0.5838(11) 0.063(2) Uani 1 1 d . . . . .
H1BA H 0.194084 1.147019 0.461693 0.075 Uiso 1 1 calc R U . . .
C2B C 0.21503(17) 1.1706(5) 0.6982(14) 0.073(2) Uani 1 1 d . . . . .
H2BA H 0.207943 1.237020 0.753599 0.109 Uiso 1 1 calc R U . . .
H2BB H 0.233913 1.185364 0.629791 0.109 Uiso 1 1 calc R U . . .
H2BC H 0.219993 1.116807 0.785841 0.109 Uiso 1 1 calc R U . . .
C3B C 0.18682(19) 1.0079(6) 0.6043(10) 0.0578(19) Uani 1 1 d . . . . .
C4B C 0.21169(17) 0.9396(6) 0.5322(12) 0.069(2) Uani 1 1 d . . . . .
H4B H 0.228922 0.974084 0.477503 0.082 Uiso 1 1 calc R U . . .
C5B C 0.21183(16) 0.8263(5) 0.5384(12) 0.062(2) Uani 1 1 d . . . . .
H5B H 0.229075 0.785563 0.496106 0.074 Uiso 1 1 calc R U . . .
C6B C 0.18484(17) 0.7762(5) 0.6112(11) 0.064(2) Uani 1 1 d . U . . .
C7B C 0.15959(19) 0.8312(5) 0.6756(12) 0.071(2) Uani 1 1 d . . . . .
H7B H 0.141634 0.794747 0.719187 0.085 Uiso 1 1 calc R U . . .
C8B C 0.16145(18) 0.9495(5) 0.6746(11) 0.067(2) Uani 1 1 d . . . . .
H8B H 0.144554 0.988619 0.724335 0.081 Uiso 1 1 calc R U . . .
C9B C 0.15809(18) 0.5904(5) 0.6548(14) 0.076(3) Uani 1 1 d . . . . .
H9B H 0.137141 0.610535 0.683173 0.092 Uiso 1 1 calc R U . . .
C10B C 0.17056(17) 0.4891(6) 0.6403(11) 0.0604(19) Uani 1 1 d . . . . .

loop_
_atom_site_aniso_label
_atom_site_aniso_U_11
_atom_site_aniso_U_22
_atom_site_aniso_U_33
_atom_site_aniso_U_23
_atom_site_aniso_U_13
_atom_site_aniso_U_12
O1A 0.060(4) 0.126(6) 0.272(13) -0.017(8) -0.003(6) -0.031(4)
O2A 0.080(4) 0.078(4) 0.144(7) 0.021(4) -0.047(4) 0.022(3)
O3A 0.113(5) 0.064(4) 0.159(8) -0.001(4) -0.007(5) -0.008(4)
N1A 0.052(4) 0.074(5) 0.098(6) -0.013(4) 0.005(4) -0.001(3)
N2A 0.070(5) 0.082(5) 0.128(8) 0.009(5) -0.012(5) 0.016(4)
C1A 0.085(7) 0.091(8) 0.215(16) 0.005(9) -0.028(9) -0.015(6)
C2A 0.092(7) 0.097(7) 0.163(12) 0.002(8) 0.008(8) -0.042(6)
C3A 0.108(8) 0.045(5) 0.179(12) -0.028(6) 0.076(10) -0.033(5)
C4A 0.047(5) 0.132(10) 0.105(8) -0.019(7) 0.007(5) -0.030(5)
C5A 0.100(7) 0.083(6) 0.075(6) -0.011(5) -0.001(5) 0.010(5)
C6A 0.061(6) 0.145(12) 0.099(8) -0.021(7) 0.010(6) -0.027(6)
C7A 0.042(4) 0.086(6) 0.103(7) 0.006(5) -0.017(4) 0.020(4)
C8A 0.070(5) 0.076(6) 0.109(8) 0.011(5) 0.002(5) 0.023(5)
C9A 0.050(4) 0.111(7) 0.064(5) -0.008(5) 0.014(4) 0.004(4)
C10A 0.108(9) 0.072(7) 0.127(10) 0.022(6) 0.003(7) 0.003(6)
O1C 0.076(4) 0.029(2) 0.169(7) 0.003(3) 0.011(4) 0.000(2)
O2C 0.072(4) 0.026(2) 0.100(4) 0.010(2) 0.007(3) 0.002(2)
O3C 0.097(4) 0.041(3) 0.111(5) 0.011(3) 0.005(4) 0.013(3)
N1C 0.053(3) 0.044(3) 0.040(3) 0.002(2) 0.006(3) 0.014(2)
N2C 0.066(4) 0.068(4) 0.095(6) 0.024(4) -0.004(4) 0.000(3)
C1C 0.080(5) 0.028(3) 0.128(8) 0.027(4) -0.005(5) 0.010(4)
C2C 0.078(5) 0.061(5) 0.091(7) -0.003(4) -0.010(5) -0.006(4)
C3C 0.088(5) 0.030(3) 0.077(5) -0.003(3) -0.015(5) 0.010(4)
C4C 0.042(4) 0.051(4) 0.073(5) 0.006(3) 0.003(4) 0.007(3)
C5C 0.037(4) 0.055(4) 0.079(5) -0.014(4) -0.001(3) 0.019(3)
C6C 0.013(2) 0.058(3) 0.017(3) -0.015(2) -0.002(2) -0.001(2)
C7C 0.065(4) 0.021(3) 0.084(5) 0.019(3) 0.028(4) -0.003(3)
C8C 0.043(3) 0.031(3) 0.076(5) 0.003(3) 0.017(3) -0.006(3)
C9C 0.052(4) 0.081(5) 0.062(5) -0.033(4) 0.011(4) -0.004(4)
C10C 0.069(5) 0.032(4) 0.075(5) 0.000(3) -0.004(4) 0.003(3)
O1D 0.049(3) 0.044(3) 0.207(8) -0.007(4) 0.038(4) -0.003(2)
O2D 0.085(4) 0.030(2) 0.081(4) -0.010(2) -0.019(3) -0.004(2)
O3D 0.097(4) 0.021(2) 0.115(5) 0.001(2) 0.018(4) 0.000(2)
N1D 0.052(3) 0.027(3) 0.058(4) 0.000(2) 0.005(3) -0.001(2)
N2D 0.061(3) 0.024(2) 0.085(5) -0.010(3) -0.016(3) -0.008(2)
C1D 0.079(5) 0.043(4) 0.075(5) -0.011(4) 0.010(4) 0.000(4)
C2D 0.086(5) 0.046(4) 0.060(5) 0.003(3) 0.001(4) 0.008(3)
C3D 0.034(3) 0.051(4) 0.048(4) 0.002(3) 0.008(3) 0.007(3)
C4D 0.037(3) 0.042(3) 0.082(5) -0.006(3) 0.005(4) 0.002(3)
C5D 0.065(4) 0.043(4) 0.057(4) -0.014(3) -0.013(4) -0.003(3)
C6D 0.039(3) 0.027(3) 0.051(4) 0.007(3) -0.006(3) -0.002(2)
C7D 0.060(4) 0.049(4) 0.044(4) -0.011(3) 0.001(3) 0.009(3)
C8D 0.061(4) 0.047(4) 0.068(5) 0.004(3) 0.009(4) -0.017(3)
C9D 0.058(4) 0.021(3) 0.051(4) 0.012(3) 0.001(3) 0.004(3)
C10D 0.083(5) 0.033(3) 0.045(4) -0.002(3) 0.017(4) 0.005(3)
O1B 0.070(4) 0.038(3) 0.223(9) -0.022(4) -0.033(5) 0.017(2)
O2B 0.093(4) 0.043(3) 0.094(4) 0.007(3) -0.018(3) 0.015(2)
O3B 0.071(3) 0.058(3) 0.127(5) -0.016(3) 0.002(4) 0.019(3)
N1B 0.057(3) 0.039(3) 0.065(4) -0.013(3) 0.001(3) 0.025(3)
N2B 0.055(4) 0.052(4) 0.121(7) 0.007(4) 0.025(4) 0.016(3)
C1B 0.072(5) 0.055(4) 0.062(5) 0.005(4) 0.000(4) 0.014(4)
C2B 0.062(4) 0.042(4) 0.114(7) -0.012(4) -0.001(5) 0.016(3)
C3B 0.063(4) 0.050(4) 0.061(5) -0.002(3) 0.024(4) 0.011(3)
C4B 0.053(4) 0.070(5) 0.083(6) -0.024(4) -0.004(4) 0.009(4)
C5B 0.046(4) 0.045(4) 0.094(6) 0.000(4) 0.032(4) 0.008(3)
C6B 0.071(4) 0.037(3) 0.084(5) -0.020(4) -0.004(4) 0.035(3)
C7B 0.076(5) 0.034(3) 0.104(6) 0.004(4) -0.001(5) -0.007(3)
C8B 0.069(5) 0.044(4) 0.090(6) -0.030(4) 0.011(4) 0.023(3)
C9B 0.055(4) 0.037(3) 0.137(8) -0.009(4) 0.016(5) 0.003(3)
C10B 0.050(4) 0.055(4) 0.076(5) 0.005(4) -0.003(4) 0.014(3)

loop_
_atom_type_symbol
_atom_type_description
_atom_type_scat_dispersion_real
_atom_type_scat_dispersion_imag
_atom_type_scat_source
C C 0.0181 0.0091 'International Tables Vol C Tables 4.2.6.8 and 6.1.1.4'
H H 0.0000 0.0000 'International Tables Vol C Tables 4.2.6.8 and 6.1.1.4'
N N 0.0311 0.0180 'International Tables Vol C Tables 4.2.6.8 and 6.1.1.4'
O O 0.0492 0.0322 'International Tables Vol C Tables 4.2.6.8 and 6.1.1.4'

loop_
_geom_angle_atom_site_label_1
_geom_angle_atom_site_label_2
_geom_angle_atom_site_label_3
_geom_angle
_geom_angle_site_symmetry_1
_geom_angle_site_symmetry_3
_geom_angle_publ_flag
C1A O1A H1A 109.5 . . ?
C10A O2A N2A 113.3(7) . . ?
N2A N1A C6A 118.2(7) . . ?
N2A N1A C9A 114.7(8) . . ?
C9A N1A C6A 126.9(8) . . ?
N1A N2A O2A 101.4(7) . . ?
O1A C1A H1AA 106.9 . . ?
O1A C1A C2A 112.1(12) . . ?
O1A C1A C3A 110.0(9) . . ?
C2A C1A H1AA 106.9 . . ?
C2A C1A C3A 113.7(10) . . ?
C3A C1A H1AA 106.9 . . ?
C1A C2A H2AA 109.4 . . ?
C1A C2A H2AB 109.5 . . ?
C1A C2A H2AC 109.5 . . ?
H2AA C2A H2AB 109.5 . . ?
H2AA C2A H2AC 109.5 . . ?
H2AB C2A H2AC 109.5 . . ?
C4A C3A C1A 125.4(12) . . ?
C4A C3A C8A 115.0(8) . . ?
C8A C3A C1A 119.4(11) . . ?
C3A C4A H4A 117.5 . . ?
C3A C4A C5A 125.0(9) . . ?
C5A C4A H4A 117.5 . . ?
C4A C5A H5A 121.7 . . ?
C6A C5A C4A 116.6(10) . . ?
C6A C5A H5A 121.7 . . ?
C5A C6A N1A 117.9(10) . . ?
C5A C6A C7A 125.5(11) . . ?
C7A C6A N1A 116.2(8) . . ?
C6A C7A H7A 122.8 . . ?
C8A C7A C6A 114.3(9) . . ?
C8A C7A H7A 122.8 . . ?
C3A C8A H8A 118.5 . . ?
C7A C8A C3A 123.1(8) . . ?
C7A C8A H8A 118.5 . . ?
N1A C9A H9A 127.6 . . ?
N1A C9A C10A 104.8(8) . . ?
C10A C9A H9A 127.6 . . ?
O2A C10A C9A 104.7(9) . . ?
O3A C10A O2A 121.5(9) . . ?
O3A C10A C9A 133.7(11) . . ?
C1C O1C H1C 109.5 . . ?
C10C O2C N2C 110.5(5) . . ?
N2C N1C C6C 118.0(5) . . ?
N2C N1C C9C 111.0(6) . . ?
C9C N1C C6C 130.7(6) . . ?
N1C N2C O2C 104.6(6) . . ?
O1C C1C H1CA 107.3 . . ?
O1C C1C C2C 113.6(8) . . ?
O1C C1C C3C 107.3(6) . . ?
C2C C1C H1CA 107.3 . . ?
C2C C1C C3C 113.7(6) . . ?
C3C C1C H1CA 107.3 . . ?
C1C C2C H2CA 109.5 . . ?
C1C C2C H2CB 109.5 . . ?
C1C C2C H2CC 109.5 . . ?
H2CA C2C H2CB 109.5 . . ?
H2CA C2C H2CC 109.5 . . ?
H2CB C2C H2CC 109.5 . . ?
C4C C3C C1C 118.6(7) . . ?
C8C C3C C1C 122.7(7) . . ?
C8C C3C C4C 118.2(6) . . ?
C3C C4C H4C 119.7 . . ?
C5C C4C C3C 120.5(7) . . ?
C5C C4C H4C 119.8 . . ?
C4C C5C H5C 119.5 . . ?
C4C C5C C6C 121.0(6) . . ?
C6C C5C H5C 119.5 . . ?
N1C C6C C7C 118.7(5) . . ?
C5C C6C N1C 122.5(5) . . ?
C5C C6C C7C 118.7(5) . . ?
C6C C7C H7C 120.0 . . ?
C8C C7C C6C 120.0(5) . . ?
C8C C7C H7C 120.0 . . ?
C3C C8C C7C 121.2(6) . . ?
C3C C8C H8C 119.4 . . ?
C7C C8C H8C 119.4 . . ?
N1C C9C H9C 125.0 . . ?
C10C C9C N1C 110.0(7) . . ?
C10C C9C H9C 125.0 . . ?
O3C C10C O2C 119.3(6) . . ?
O3C C10C C9C 136.9(8) . . ?
C9C C10C O2C 103.7(6) . . ?
C1D O1D H1D 109.4 . . ?
N2D O2D C10D 111.3(4) . . ?
N2D N1D C6D 118.6(5) . . ?
N2D N1D C9D 114.9(5) . . ?
C9D N1D C6D 126.5(5) . . ?
N1D N2D O2D 103.5(5) . . ?
O1D C1D H1DA 105.6 . . ?
O1D C1D C2D 113.7(7) . . ?
O1D C1D C3D 111.4(6) . . ?
C2D C1D H1DA 105.6 . . ?
C2D C1D C3D 114.0(6) . . ?
C3D C1D H1DA 105.6 . . ?
C1D C2D H2DA 109.4 . . ?
C1D C2D H2DB 109.5 . . ?
C1D C2D H2DC 109.5 . . ?
H2DA C2D H2DB 109.5 . . ?
H2DA C2D H2DC 109.5 . . ?
H2DB C2D H2DC 109.5 . . ?
C4D C3D C1D 122.0(6) . . ?
C4D C3D C8D 119.4(6) . . ?
C8D C3D C1D 118.2(6) . . ?
C3D C4D H4D 118.6 . . ?
C3D C4D C5D 122.9(6) . . ?
C5D C4D H4D 118.6 . . ?
C4D C5D H5D 121.5 . . ?
C4D C5D C6D 117.0(6) . . ?
C6D C5D H5D 121.5 . . ?
C5D C6D N1D 116.6(5) . . ?
C7D C6D N1D 121.9(5) . . ?
C7D C6D C5D 121.5(5) . . ?
C6D C7D H7D 120.4 . . ?
C8D C7D C6D 119.2(6) . . ?
C8D C7D H7D 120.4 . . ?
C3D C8D H8D 120.1 . . ?
C7D C8D C3D 119.8(6) . . ?
C7D C8D H8D 120.1 . . ?
N1D C9D H9D 125.7 . . ?
N1D C9D C10D 108.7(6) . . ?
C10D C9D H9D 125.7 . . ?
O3D C10D O2D 121.3(6) . . ?
O3D C10D C9D 137.1(8) . . ?
C9D C10D O2D 101.5(5) . . ?
C1B O1B H1B 109.5 . . ?
C10B O2B N2B 107.7(5) . . ?
N2B N1B C6B 119.7(6) . . ?
N2B N1B C9B 112.7(5) . . ?
C9B N1B C6B 127.6(6) . . ?
N1B N2B O2B 106.1(6) . . ?
O1B C1B H1BA 109.9 . . ?
O1B C1B C2B 112.6(7) . . ?
O1B C1B C3B 104.8(6) . . ?
C2B C1B H1BA 110.0 . . ?
C2B C1B C3B 109.5(6) . . ?
C3B C1B H1BA 110.0 . . ?
C1B C2B H2BA 109.5 . . ?
C1B C2B H2BB 109.5 . . ?
C1B C2B H2BC 109.5 . . ?
H2BA C2B H2BB 109.5 . . ?
H2BA C2B H2BC 109.5 . . ?
H2BB C2B H2BC 109.5 . . ?
C4B C3B C1B 118.9(7) . . ?
C8B C3B C1B 127.4(6) . . ?
C8B C3B C4B 113.5(6) . . ?
C3B C4B H4B 117.6 . . ?
C5B C4B C3B 124.7(7) . . ?
C5B C4B H4B 117.7 . . ?
C4B C5B H5B 121.7 . . ?
C4B C5B C6B 116.6(6) . . ?
C6B C5B H5B 121.7 . . ?
C5B C6B N1B 117.7(6) . . ?
C7B C6B N1B 118.3(7) . . ?
C7B C6B C5B 123.9(6) . . ?
C6B C7B H7B 121.4 . . ?
C6B C7B C8B 117.1(7) . . ?
C8B C7B H7B 121.4 . . ?
C3B C8B C7B 123.9(6) . . ?
C3B C8B H8B 118.1 . . ?
C7B C8B H8B 118.0 . . ?
N1B C9B H9B 128.6 . . ?
C10B C9B N1B 102.9(6) . . ?
C10B C9B H9B 128.5 . . ?
O2B C10B C9B 110.6(7) . . ?
O3B C10B O2B 118.7(6) . . ?
O3B C10B C9B 130.6(7) . . ?

loop_
_geom_bond_atom_site_label_1
_geom_bond_atom_site_label_2
_geom_bond_distance
_geom_bond_site_symmetry_2
_geom_bond_publ_flag
O1A H1A 0.8200 . ?
O1A C1A 1.395(13) . ?
O2A N2A 1.377(10) . ?
O2A C10A 1.352(12) . ?
O3A C10A 1.215(11) . ?
N1A N2A 1.344(9) . ?
N1A C6A 1.535(13) . ?
N1A C9A 1.347(10) . ?
C1A H1AA 0.9800 . ?
C1A C2A 1.460(16) . ?
C1A C3A 1.497(12) . ?
C2A H2AA 0.9600 . ?
C2A H2AB 0.9600 . ?
C2A H2AC 0.9600 . ?
C3A C4A 1.256(16) . ?
C3A C8A 1.486(15) . ?
C4A H4A 0.9300 . ?
C4A C5A 1.349(15) . ?
C5A H5A 0.9300 . ?
C5A C6A 1.306(12) . ?
C6A C7A 1.380(13) . ?
C7A H7A 0.9300 . ?
C7A C8A 1.276(12) . ?
C8A H8A 0.9300 . ?
C9A H9A 0.9300 . ?
C9A C10A 1.420(13) . ?
O1C H1C 0.8200 . ?
O1C C1C 1.413(10) . ?
O2C N2C 1.384(8) . ?
O2C C10C 1.373(8) . ?
O3C C10C 1.234(8) . ?
N1C N2C 1.300(8) . ?
N1C C6C 1.392(8) . ?
N1C C9C 1.341(9) . ?
C1C H1CA 0.9800 . ?
C1C C2C 1.455(11) . ?
C1C C3C 1.541(9) . ?
C2C H2CA 0.9600 . ?
C2C H2CB 0.9600 . ?
C2C H2CC 0.9600 . ?
C3C C4C 1.425(10) . ?
C3C C8C 1.349(10) . ?
C4C H4C 0.9300 . ?
C4C C5C 1.369(9) . ?
C5C H5C 0.9300 . ?
C5C C6C 1.374(9) . ?
C6C C7C 1.402(8) . ?
C7C H7C 0.9300 . ?
C7C C8C 1.402(7) . ?
C8C H8C 0.9300 . ?
C9C H9C 0.9300 . ?
C9C C10C 1.340(10) . ?
O1D H1D 0.8200 . ?
O1D C1D 1.390(9) . ?
O2D N2D 1.382(6) . ?
O2D C10D 1.415(9) . ?
O3D C10D 1.200(7) . ?
N1D N2D 1.295(7) . ?
N1D C6D 1.453(7) . ?
N1D C9D 1.312(7) . ?
C1D H1DA 0.9800 . ?
C1D C2D 1.503(10) . ?
C1D C3D 1.542(8) . ?
C2D H2DA 0.9600 . ?
C2D H2DB 0.9600 . ?
C2D H2DC 0.9600 . ?
C3D C4D 1.315(9) . ?
C3D C8D 1.422(10) . ?
C4D H4D 0.9300 . ?
C4D C5D 1.368(9) . ?
C5D H5D 0.9300 . ?
C5D C6D 1.396(9) . ?
C6D C7D 1.376(8) . ?
C7D H7D 0.9300 . ?
C7D C8D 1.343(9) . ?
C8D H8D 0.9300 . ?
C9D H9D 0.9300 . ?
C9D C10D 1.396(8) . ?
O1B H1B 0.8200 . ?
O1B C1B 1.406(9) . ?
O2B N2B 1.374(8) . ?
O2B C10B 1.338(8) . ?
O3B C10B 1.294(9) . ?
N1B N2B 1.288(8) . ?
N1B C6B 1.448(8) . ?
N1B C9B 1.389(9) . ?
C1B H1BA 0.9800 . ?
C1B C2B 1.470(11) . ?
C1B C3B 1.484(10) . ?
C2B H2BA 0.9600 . ?
C2B H2BB 0.9600 . ?
C2B H2BC 0.9600 . ?
C3B C4B 1.437(10) . ?
C3B C8B 1.381(11) . ?
C4B H4B 0.9300 . ?
C4B C5B 1.381(10) . ?
C5B H5B 0.9300 . ?
C5B C6B 1.393(10) . ?
C6B C7B 1.339(10) . ?
C7B H7B 0.9300 . ?
C7B C8B 1.443(9) . ?
C8B H8B 0.9300 . ?
C9B H9B 0.9300 . ?
C9B C10B 1.343(10) . ?

loop_
_geom_hbond_atom_site_label_D
_geom_hbond_atom_site_label_H
_geom_hbond_atom_site_label_A
_geom_hbond_distance_DH
_geom_hbond_distance_HA
_geom_hbond_distance_DA
_geom_hbond_angle_DHA
_geom_hbond_site_symmetry_A
_geom_hbond_publ_flag
O1A H1A O3A 0.82 2.01 2.826(11) 170.6 1_545 yes
C9A H9A O1B 0.93 2.55 3.432(11) 157.7 4_576 yes
O1C H1C O3C 0.82 1.99 2.739(6) 150.8 1_545 yes
C9C H9C O1D 0.93 2.58 3.436(9) 154.0 1_565 yes
O1D H1D O3D 0.82 2.19 2.756(6) 126.6 1_545 yes
C7D H7D O1C 0.93 2.52 3.319(10) 143.6 4_575 yes
C9D H9D O3C 0.93 2.57 3.375(9) 144.6 4_585 yes
C7B H7B O1A 0.93 2.63 3.380(13) 138.4 1_565 yes
C9B H9B O3A 0.93 2.50 3.321(11) 148.1 . yes

loop_
_geom_torsion_atom_site_label_1
_geom_torsion_atom_site_label_2
_geom_torsion_atom_site_label_3
_geom_torsion_atom_site_label_4
_geom_torsion
_geom_torsion_site_symmetry_1
_geom_torsion_site_symmetry_2
_geom_torsion_site_symmetry_3
_geom_torsion_site_symmetry_4
_geom_torsion_publ_flag
O1A C1A C3A C4A 178.7(14) . . . . ?
O1A C1A C3A C8A -6.2(18) . . . . ?
N1A C6A C7A C8A -178.7(8) . . . . ?
N1A C9A C10A O2A -0.2(11) . . . . ?
N1A C9A C10A O3A -176.6(13) . . . . ?
N2A O2A C10A O3A -176.4(11) . . . . ?
N2A O2A C10A C9A 6.7(13) . . . . ?
N2A N1A C6A C5A 14.7(14) . . . . ?
N2A N1A C6A C7A -159.3(10) . . . . ?
N2A N1A C9A C10A -6.6(11) . . . . ?
C1A C3A C4A C5A 179.4(11) . . . . ?
C1A C3A C8A C7A -175.1(11) . . . . ?
C2A C1A C3A C4A -54.6(19) . . . . ?
C2A C1A C3A C8A 120.5(12) . . . . ?
C3A C4A C5A C6A -2.5(18) . . . . ?
C4A C3A C8A C7A 0.5(17) . . . . ?
C4A C5A C6A N1A -177.3(8) . . . . ?
C4A C5A C6A C7A -3.9(17) . . . . ?
C5A C6A C7A C8A 7.9(17) . . . . ?
C6A N1A N2A O2A -175.6(8) . . . . ?
C6A N1A C9A C10A 179.8(9) . . . . ?
C6A C7A C8A C3A -5.9(15) . . . . ?
C8A C3A C4A C5A 4.1(18) . . . . ?
C9A N1A N2A O2A 10.2(11) . . . . ?
C9A N1A C6A C5A -171.9(9) . . . . ?
C9A N1A C6A C7A 14.1(14) . . . . ?
C10A O2A N2A N1A -10.2(12) . . . . ?
O1C C1C C3C C4C -165.5(8) . . . . ?
O1C C1C C3C C8C 6.8(12) . . . . ?
N1C C6C C7C C8C -177.3(6) . . . . ?
N1C C9C C10C O2C -0.9(9) . . . . ?
N1C C9C C10C O3C -177.8(9) . . . . ?
N2C O2C C10C O3C -179.4(7) . . . . ?
N2C O2C C10C C9C 3.0(9) . . . . ?
N2C N1C C6C C5C -11.6(9) . . . . ?
N2C N1C C6C C7C 166.5(7) . . . . ?
N2C N1C C9C C10C -1.6(9) . . . . ?
C1C C3C C4C C5C -178.9(7) . . . . ?
C1C C3C C8C C7C -178.5(8) . . . . ?
C2C C1C C3C C4C 68.0(11) . . . . ?
C2C C1C C3C C8C -119.7(10) . . . . ?
C3C C4C C5C C6C -6.2(12) . . . . ?
C4C C3C C8C C7C -6.2(12) . . . . ?
C4C C5C C6C N1C 179.6(6) . . . . ?
C4C C5C C6C C7C 1.6(10) . . . . ?
C5C C6C C7C C8C 0.8(10) . . . . ?
C6C N1C N2C O2C 178.4(5) . . . . ?
C6C N1C C9C C10C -175.9(6) . . . . ?
C6C C7C C8C C3C 1.7(12) . . . . ?
C8C C3C C4C C5C 8.5(12) . . . . ?
C9C N1C N2C O2C 3.4(8) . . . . ?
C9C N1C C6C C5C 162.4(7) . . . . ?
C9C N1C C6C C7C -19.6(10) . . . . ?
C10C O2C N2C N1C -4.0(9) . . . . ?
O1D C1D C3D C4D 170.8(8) . . . . ?
O1D C1D C3D C8D -16.7(10) . . . . ?
N1D C6D C7D C8D -178.5(6) . . . . ?
N1D C9D C10D O2D -0.8(7) . . . . ?
N1D C9D C10D O3D -176.5(8) . . . . ?
N2D O2D C10D O3D 178.9(6) . . . . ?
N2D O2D C10D C9D 2.3(7) . . . . ?
N2D N1D C6D C5D 12.7(9) . . . . ?
N2D N1D C6D C7D -165.1(7) . . . . ?
N2D N1D C9D C10D -1.2(8) . . . . ?
C1D C3D C4D C5D 178.5(7) . . . . ?
C1D C3D C8D C7D -176.4(6) . . . . ?
C2D C1D C3D C4D -58.9(10) . . . . ?
C2D C1D C3D C8D 113.6(8) . . . . ?
C3D C4D C5D C6D -3.4(11) . . . . ?
C4D C3D C8D C7D -3.7(11) . . . . ?
C4D C5D C6D N1D -179.5(6) . . . . ?
C4D C5D C6D C7D -1.7(10) . . . . ?
C5D C6D C7D C8D 3.8(10) . . . . ?
C6D N1D N2D O2D 179.3(5) . . . . ?
C6D N1D C9D C10D -177.7(6) . . . . ?
C6D C7D C8D C3D -1.1(10) . . . . ?
C8D C3D C4D C5D 6.0(11) . . . . ?
C9D N1D N2D O2D 2.6(8) . . . . ?
C9D N1D C6D C5D -170.9(6) . . . . ?
C9D N1D C6D C7D 11.3(10) . . . . ?
C10D O2D N2D N1D -3.0(8) . . . . ?
O1B C1B C3B C4B 166.8(8) . . . . ?
O1B C1B C3B C8B -7.5(12) . . . . ?
N1B C6B C7B C8B 177.5(7) . . . . ?
N1B C9B C10B O2B 1.2(10) . . . . ?
N1B C9B C10B O3B -178.9(9) . . . . ?
N2B O2B C10B O3B 179.0(7) . . . . ?
N2B O2B C10B C9B -1.2(10) . . . . ?
N2B N1B C6B C5B 12.2(11) . . . . ?
N2B N1B C6B C7B -167.8(8) . . . . ?
N2B N1B C9B C10B -0.9(10) . . . . ?
C1B C3B C4B C5B -178.3(8) . . . . ?
C1B C3B C8B C7B 174.2(8) . . . . ?
C2B C1B C3B C4B -72.2(9) . . . . ?
C2B C1B C3B C8B 113.5(10) . . . . ?
C3B C4B C5B C6B 3.9(13) . . . . ?
C4B C3B C8B C7B -0.4(13) . . . . ?
C4B C5B C6B N1B 179.2(7) . . . . ?
C4B C5B C6B C7B -0.8(13) . . . . ?
C5B C6B C7B C8B -2.5(13) . . . . ?
C6B N1B N2B O2B 180.0(6) . . . . ?
C6B N1B C9B C10B 179.4(7) . . . . ?
C6B C7B C8B C3B 3.1(13) . . . . ?
C8B C3B C4B C5B -3.2(13) . . . . ?
C9B N1B N2B O2B 0.2(10) . . . . ?
C9B N1B C6B C5B -168.0(8) . . . . ?
C9B N1B C6B C7B 12.0(12) . . . . ?
C10B O2B N2B N1B 0.6(9) . . . . ?

loop_
_twin_individual_id
_twin_individual_mass_fraction_refined
1 0.504(4)
2 0.496(4)
